data_4003927
loop_
_publ_author_name
'Su, Yuan'
'Bhunia, Surojit'
'Xu, Shuyuan'
'Chen, An'
'Reddy, C. Malla'
'Cai, Ting'

_publ_section_title
;
 Structure--Thermomechanical Property Correlation in Polymorphic Molecular
 Crystals Probed by the Nanoindentation Technique
;
_journal_name_full 'Chemistry of Materials'
_journal_paper_doi 10.1021/acs.chemmater.1c00584
_journal_year 2021
_chemical_formula_moiety 'C30 H35 N2 O3, C2 H3 O2'
_chemical_formula_sum 'C32 H38 N2 O5'
_chemical_formula_weight 530.64
_space_group_crystal_system monoclinic
_space_group_IT_number 14
_space_group_name_Hall '-P 2yn'
_space_group_name_H-M_alt 'P 1 21/n 1'
_atom_sites_solution_hydrogens geom
_atom_sites_solution_primary iterative
_audit_creation_date 2021-04-11
_audit_creation_method
;
Olex2 1.2
(compiled 2018.05.29 svn.r3508 for OlexSys, GUI svn.r5506)
;
_cell_angle_alpha 90
_cell_angle_beta 104.8630(10)
_cell_angle_gamma 90
_cell_formula_units_Z 4
_cell_length_a 12.7099(4)
_cell_length_b 14.7709(5)
_cell_length_c 15.4936(5)
_cell_measurement_reflns_used 9357
_cell_measurement_temperature 269
_cell_measurement_theta_max 26.899
_cell_measurement_theta_min 2.312
_cell_volume 2811.40(16)
_computing_cell_refinement 'SAINT V8.38A (?, 2016)'
_computing_data_reduction 'SAINT V8.38A (?, 2016)'
_computing_molecular_graphics 'Olex2 (Dolomanov et al., 2009)'
_computing_publication_material 'Olex2 (Dolomanov et al., 2009)'
_computing_structure_refinement 'ShelXL (Sheldrick, 2015)'
_computing_structure_solution 'olex2.solve (Bourhis et al., 2015)'
_diffrn_ambient_temperature 269.0
_diffrn_measured_fraction_theta_full 0.994
_diffrn_measured_fraction_theta_max 0.994
_diffrn_measurement_device_type 'Bruker D8 VENTURE'
_diffrn_measurement_method '\f and \w scans'
_diffrn_radiation_type MoK\a
_diffrn_radiation_wavelength 0.71073
_diffrn_reflns_av_R_equivalents 0.0465
_diffrn_reflns_av_unetI/netI 0.0351
_diffrn_reflns_Laue_measured_fraction_full 0.994
_diffrn_reflns_Laue_measured_fraction_max 0.994
_diffrn_reflns_limit_h_max 16
_diffrn_reflns_limit_h_min -16
_diffrn_reflns_limit_k_max 19
_diffrn_reflns_limit_k_min -19
_diffrn_reflns_limit_l_max 20
_diffrn_reflns_limit_l_min -18
_diffrn_reflns_number 34259
_diffrn_reflns_point_group_measured_fraction_full 0.994
_diffrn_reflns_point_group_measured_fraction_max 0.994
_diffrn_reflns_theta_full 25.242
_diffrn_reflns_theta_max 27.504
_diffrn_reflns_theta_min 2.311
_diffrn_standards_number 0
_exptl_absorpt_coefficient_mu 0.084
_exptl_absorpt_correction_T_max 0.7456
_exptl_absorpt_correction_T_min 0.6907
_exptl_absorpt_correction_type numerical
_exptl_absorpt_process_details
'SADABS-2016/2 (Bruker,2016/2) was used for absorption correction. wR2(int) was 0.1154 before and 0.0545 after correction. The Ratio of minimum to maximum transmission is 0.9264. The \l/2 correction factor is Not present.'
_exptl_crystal_colour colourless
_exptl_crystal_colour_primary colourless
_exptl_crystal_density_diffrn 1.254
_exptl_crystal_description block
_exptl_crystal_F_000 1136
_exptl_crystal_size_max 0.28
_exptl_crystal_size_mid 0.15
_exptl_crystal_size_min 0.12
_refine_diff_density_max 0.790
_refine_diff_density_min -0.310
_refine_diff_density_rms 0.045
_refine_ls_extinction_method none
_refine_ls_goodness_of_fit_ref 1.036
_refine_ls_hydrogen_treatment constr
_refine_ls_matrix_type full
_refine_ls_number_parameters 365
_refine_ls_number_reflns 6415
_refine_ls_number_restraints 271
_refine_ls_restrained_S_all 1.020
_refine_ls_R_factor_all 0.0918
_refine_ls_R_factor_gt 0.0564
_refine_ls_shift/su_max 0.001
_refine_ls_shift/su_mean 0.000
_refine_ls_structure_factor_coef Fsqd
_refine_ls_weighting_details 'w=1/[\s^2^(Fo^2^)+(0.0766P)^2^+1.3860P] where P=(Fo^2^+2Fc^2^)/3'
_refine_ls_weighting_scheme calc
_refine_ls_wR_factor_gt 0.1431
_refine_ls_wR_factor_ref 0.1749
_reflns_Friedel_coverage 0.000
_reflns_number_gt 4332
_reflns_number_total 6415
_reflns_threshold_expression 'I > 2\s(I)'
_cod_data_source_file cm1c00584_si_003.cif
_cod_data_source_block 22019278269k_0m
_cod_database_code 4003927
_shelx_shelxl_version_number 2018/3
_shelx_space_group_comment
;
The symmetry employed for this shelxl refinement is uniquely defined
by the following loop, which should always be used as a source of
symmetry information in preference to the above space-group names.
They are only intended as comments.
;
_shelx_estimated_absorpt_t_max 0.990
_shelx_estimated_absorpt_t_min 0.977
_olex2_refinement_description
;
1. Fixed Uiso
 At 1.2 times of:
  All C(H) groups, All C(H,H) groups, All C(H,H,H,H) groups, All N(H) groups
 At 1.5 times of:
  All C(H,H,H) groups, All O(H) groups
2. Rigid bond restraints
 C31, C32
 with sigma for 1-2 distances of 0.01 and sigma for 1-3 distances of 0.01
3. Uiso/Uaniso restraints and constraints
All non-hydrogen atoms have similar U: within 2A with sigma of 0.04 and sigma
for terminal atoms of 0.08
4. Others
 Fixed Sof: H28A(0.75) H28B(0.75) H28C(0.25) H28D(0.25) C29(0.75) H29A(0.75)
 H29B(0.75) H30A(0.75) H30B(0.75) H30C(0.25) H30D(0.25) C0AA(0.25) H0AA(0.25)
 H0AB(0.25)
5.a Ternary CH refined with riding coordinates:
 N2(H2)
5.b Secondary CH2 refined with riding coordinates:
 C25(H25A,H25B), C18(H18A,H18B), C26(H26A,H26B), C32(H32A,H32B), C27(H27A,
 H27B), C28(H28A,H28B), C28(H28C,H28D), C31(H31A,H31B), C29(H29A,H29B),
 C30(H30A,H30B), C30(H30C,H30D), C0AA(H0AA,H0AB)
5.c Aromatic/amide H refined with riding coordinates:
 C21(H21), C3(H3), C2(H2A), C20(H20), C5(H5), C6(H6), C24(H24), C11(H11),
 C14(H14), C23(H23), C13(H13)
5.d Idealised Me refined as rotating group:
 C16(H16A,H16B,H16C), C9(H9A,H9B,H9C)
5.e Idealised tetrahedral OH refined as rotating group:
 O1(H1), O4(H4)
;
_olex2_submission_special_instructions 'No special instructions were received'

loop_
_space_group_symop_operation_xyz
'x, y, z'
'-x+1/2, y+1/2, -z+1/2'
'-x, -y, -z'
'x-1/2, -y-1/2, z-1/2'

loop_
_atom_site_label
_atom_site_type_symbol
_atom_site_fract_x
_atom_site_fract_y
_atom_site_fract_z
_atom_site_U_iso_or_equiv
_atom_site_adp_type
_atom_site_occupancy
_atom_site_site_symmetry_order
_atom_site_calc_flag
_atom_site_refinement_flags_posn
_atom_site_refinement_flags_adp
_atom_site_refinement_flags_occupancy
_atom_site_disorder_assembly
_atom_site_disorder_group
O5 O 0.31905(12) 0.54741(10) 0.46651(10) 0.0485(4) Uani 1 1 d . U . . .
O3 O 0.40732(14) 0.20570(12) 0.33885(10) 0.0585(4) Uani 1 1 d . U . . .
O1 O 0.72732(12) 0.04165(11) 0.71461(11) 0.0538(4) Uani 1 1 d . U . . .
H1 H 0.695315 0.005633 0.676600 0.081 Uiso 1 1 calc GR . . . .
O4 O 0.10931(13) 0.45481(12) 0.97621(12) 0.0604(5) Uani 1 1 d . U . . .
H4 H 0.119227 0.502806 1.003710 0.091 Uiso 1 1 calc GR . . . .
O2 O 0.34174(14) 0.08776(11) 0.39779(11) 0.0574(4) Uani 1 1 d . U . . .
N2 N 0.16503(14) 0.67160(11) 0.33384(11) 0.0411(4) Uani 1 1 d . U . . .
H2 H 0.131991 0.679582 0.269820 0.049 Uiso 1 1 calc R . . . .
N1 N 0.46143(13) 0.35831(11) 0.85137(11) 0.0407(4) Uani 1 1 d . U . . .
C4 C 0.50974(16) 0.20789(14) 0.79945(13) 0.0405(4) Uani 1 1 d . U . . .
C22 C 0.37547(15) 0.51869(14) 0.54996(13) 0.0392(4) Uani 1 1 d . U . . .
C10 C 0.29799(16) 0.32967(14) 0.87913(13) 0.0412(4) Uani 1 1 d . U . . .
C19 C 0.47431(15) 0.45004(13) 0.71947(13) 0.0375(4) Uani 1 1 d . U . . .
C21 C 0.46444(16) 0.56218(14) 0.60377(14) 0.0427(5) Uani 1 1 d . U . . .
H21 H 0.491656 0.614487 0.584001 0.051 Uiso 1 1 calc R . . . .
C17 C 0.38572(16) 0.16430(14) 0.40202(13) 0.0422(5) Uani 1 1 d . U . . .
C25 C 0.35225(17) 0.62974(14) 0.43401(14) 0.0444(5) Uani 1 1 d . U . . .
H25A H 0.427936 0.625651 0.432518 0.053 Uiso 1 1 calc R . . . .
H25B H 0.345037 0.679385 0.473065 0.053 Uiso 1 1 calc R . . . .
C18 C 0.53143(16) 0.41355(14) 0.81105(14) 0.0414(5) Uani 1 1 d . U . . .
H18A H 0.593300 0.377435 0.805982 0.050 Uiso 1 1 calc R . . . .
H18B H 0.559003 0.464065 0.850356 0.050 Uiso 1 1 calc R . . . .
C3 C 0.62050(17) 0.20555(14) 0.84301(14) 0.0458(5) Uani 1 1 d . U . . .
H3 H 0.646885 0.242248 0.892620 0.055 Uiso 1 1 calc R . . . .
C2 C 0.69148(17) 0.14993(14) 0.81391(15) 0.0471(5) Uani 1 1 d . U . . .
H2A H 0.765037 0.149745 0.843570 0.057 Uiso 1 1 calc R . . . .
C1 C 0.65349(17) 0.09449(13) 0.74077(14) 0.0417(5) Uani 1 1 d . U . . .
C15 C 0.37688(16) 0.39664(14) 0.88106(13) 0.0409(4) Uani 1 1 d . U . . .
C20 C 0.51300(16) 0.52718(14) 0.68770(14) 0.0402(4) Uani 1 1 d . U . . .
H20 H 0.573286 0.556511 0.723532 0.048 Uiso 1 1 calc R . . . .
C8 C 0.33581(17) 0.24808(14) 0.84673(14) 0.0437(5) Uani 1 1 d . U . . .
C7 C 0.43405(16) 0.26797(14) 0.82990(13) 0.0407(4) Uani 1 1 d . U . . .
C5 C 0.47346(17) 0.15009(15) 0.72712(14) 0.0457(5) Uani 1 1 d . U . . .
H5 H 0.399883 0.149483 0.697527 0.055 Uiso 1 1 calc R . . . .
C6 C 0.54377(17) 0.09363(15) 0.69811(14) 0.0454(5) Uani 1 1 d . U . . .
H6 H 0.517400 0.055083 0.649959 0.055 Uiso 1 1 calc R . . . .
C26 C 0.28145(17) 0.64643(15) 0.34142(14) 0.0450(5) Uani 1 1 d . U . . .
H26A H 0.314370 0.694458 0.314557 0.054 Uiso 1 1 calc R . . . .
H26B H 0.282060 0.592164 0.306292 0.054 Uiso 1 1 calc R . . . .
C24 C 0.38487(18) 0.40752(15) 0.66428(15) 0.0485(5) Uani 1 1 d . U . . .
H24 H 0.357309 0.355354 0.684008 0.058 Uiso 1 1 calc R . . . .
C12 C 0.19779(17) 0.43592(16) 0.94418(14) 0.0465(5) Uani 1 1 d . U . . .
C11 C 0.20660(17) 0.35073(15) 0.91070(14) 0.0451(5) Uani 1 1 d . U . . .
H11 H 0.152761 0.307636 0.908985 0.054 Uiso 1 1 calc R . . . .
C14 C 0.36670(19) 0.48310(15) 0.91225(15) 0.0498(5) Uani 1 1 d . U . . .
H14 H 0.418526 0.527317 0.911443 0.060 Uiso 1 1 calc R . . . .
C23 C 0.33575(17) 0.44141(15) 0.58015(15) 0.0479(5) Uani 1 1 d . U . . .
H23 H 0.275834 0.411893 0.544005 0.058 Uiso 1 1 calc R . . . .
C13 C 0.27731(19) 0.50199(16) 0.94468(16) 0.0530(6) Uani 1 1 d . U . . .
H13 H 0.269801 0.559333 0.967148 0.064 Uiso 1 1 calc R . . . .
C32 C 0.1002(2) 0.59807(16) 0.36312(19) 0.0587(6) Uani 1 1 d . U . . .
H32A H 0.124448 0.540030 0.346083 0.070 Uiso 1 1 calc R . . . .
H32B H 0.115448 0.599166 0.427743 0.070 Uiso 1 1 calc R . . . .
C16 C 0.4130(2) 0.20999(17) 0.49131(15) 0.0626(7) Uani 1 1 d . U . . .
H16A H 0.483959 0.191038 0.524978 0.094 Uiso 1 1 calc GR . . . .
H16B H 0.360065 0.193783 0.523014 0.094 Uiso 1 1 calc GR . . . .
H16C H 0.412619 0.274431 0.483181 0.094 Uiso 1 1 calc GR . . . .
C27 C 0.1569(2) 0.76197(16) 0.37514(17) 0.0573(6) Uani 1 1 d . U . . .
H27A H 0.193430 0.758201 0.438211 0.069 Uiso 1 1 calc R . . . .
H27B H 0.196355 0.805602 0.348670 0.069 Uiso 1 1 calc R . . . .
C9 C 0.2820(2) 0.15716(17) 0.84074(19) 0.0632(7) Uani 1 1 d . U . . .
H9A H 0.256747 0.147040 0.893275 0.095 Uiso 1 1 calc GR . . . .
H9B H 0.333366 0.110932 0.836171 0.095 Uiso 1 1 calc GR . . . .
H9C H 0.221339 0.155286 0.788934 0.095 Uiso 1 1 calc GR . . . .
C28 C 0.0458(3) 0.7973(2) 0.3664(3) 0.0965(12) Uani 1 1 d . U . . .
H28A H 0.053852 0.859981 0.385529 0.116 Uiso 0.75 1 calc R . P A 1
H28B H 0.010007 0.797928 0.303054 0.116 Uiso 0.75 1 calc R . P A 1
H28C H 0.044350 0.809810 0.427511 0.116 Uiso 0.25 1 calc R . P B 2
H28D H 0.046984 0.856136 0.338884 0.116 Uiso 0.25 1 calc R . P B 2
C31 C -0.0186(3) 0.6054(2) 0.3254(3) 0.0885(10) Uani 1 1 d . U . . .
H31A H -0.049915 0.545565 0.325936 0.106 Uiso 1 1 calc R . . . .
H31B H -0.031629 0.623683 0.263377 0.106 Uiso 1 1 calc R . . . .
C29 C -0.0308(3) 0.7556(3) 0.4112(3) 0.0792(11) Uani 0.75 1 d . U P C 1
H29A H -0.089151 0.798215 0.410414 0.095 Uiso 0.75 1 calc R . P C 1
H29B H 0.006759 0.744556 0.473126 0.095 Uiso 0.75 1 calc R . P C 1
C30 C -0.0791(3) 0.6696(3) 0.3708(4) 0.1345(18) Uani 1 1 d . U . . .
H30A H -0.146395 0.684965 0.327344 0.161 Uiso 0.75 1 calc R . P C 1
H30B H -0.099209 0.635561 0.417679 0.161 Uiso 0.75 1 calc R . P C 1
H30C H -0.054138 0.665380 0.435297 0.161 Uiso 0.25 1 calc R . P C 2
H30D H -0.157072 0.659446 0.352296 0.161 Uiso 0.25 1 calc R . P C 2
C0AA C -0.0443(9) 0.7695(7) 0.3326(9) 0.065(3) Uani 0.25 1 d . U P C 2
H0AA H -0.052104 0.763598 0.268918 0.077 Uiso 0.25 1 calc R . P C 2
H0AB H -0.096128 0.814820 0.340686 0.077 Uiso 0.25 1 calc R . P C 2

loop_
_atom_site_aniso_label
_atom_site_aniso_U_11
_atom_site_aniso_U_22
_atom_site_aniso_U_33
_atom_site_aniso_U_23
_atom_site_aniso_U_13
_atom_site_aniso_U_12
O5 0.0486(8) 0.0472(8) 0.0458(8) 0.0078(7) 0.0051(7) -0.0039(7)
O3 0.0666(10) 0.0694(11) 0.0384(8) 0.0038(7) 0.0111(7) -0.0056(8)
O1 0.0451(8) 0.0495(9) 0.0628(10) -0.0124(7) 0.0063(7) 0.0067(7)
O4 0.0481(9) 0.0729(12) 0.0661(11) -0.0023(9) 0.0254(8) 0.0069(8)
O2 0.0639(10) 0.0498(9) 0.0604(10) -0.0126(7) 0.0194(8) -0.0123(8)
N2 0.0462(9) 0.0409(9) 0.0361(8) -0.0007(7) 0.0103(7) 0.0029(7)
N1 0.0431(9) 0.0404(9) 0.0414(9) 0.0032(7) 0.0161(7) -0.0013(7)
C4 0.0443(11) 0.0403(11) 0.0379(10) 0.0037(8) 0.0125(8) 0.0010(8)
C22 0.0376(10) 0.0412(11) 0.0392(10) 0.0023(8) 0.0108(8) 0.0042(8)
C10 0.0445(11) 0.0451(11) 0.0352(10) 0.0067(8) 0.0127(8) 0.0008(9)
C19 0.0347(9) 0.0396(10) 0.0409(10) 0.0003(8) 0.0145(8) 0.0004(8)
C21 0.0398(10) 0.0417(11) 0.0474(11) 0.0048(9) 0.0124(9) -0.0049(8)
C17 0.0420(10) 0.0440(11) 0.0388(11) -0.0021(9) 0.0072(8) -0.0002(9)
C25 0.0440(11) 0.0441(11) 0.0449(11) 0.0032(9) 0.0110(9) -0.0019(9)
C18 0.0374(10) 0.0449(11) 0.0436(11) 0.0035(9) 0.0136(8) -0.0044(8)
C3 0.0490(12) 0.0437(12) 0.0412(11) -0.0035(9) 0.0053(9) 0.0003(9)
C2 0.0403(10) 0.0449(12) 0.0505(12) -0.0017(9) 0.0013(9) 0.0005(9)
C1 0.0441(11) 0.0355(10) 0.0448(11) 0.0024(8) 0.0099(9) 0.0012(8)
C15 0.0425(10) 0.0441(11) 0.0380(10) 0.0055(8) 0.0140(8) 0.0028(8)
C20 0.0352(10) 0.0413(11) 0.0441(11) 0.0006(8) 0.0099(8) -0.0041(8)
C8 0.0471(11) 0.0437(11) 0.0419(11) 0.0046(9) 0.0144(9) -0.0029(9)
C7 0.0449(11) 0.0416(11) 0.0357(10) 0.0046(8) 0.0103(8) -0.0006(9)
C5 0.0391(10) 0.0536(13) 0.0410(11) -0.0007(9) 0.0042(8) 0.0005(9)
C6 0.0460(11) 0.0463(12) 0.0405(11) -0.0053(9) 0.0046(9) 0.0009(9)
C26 0.0476(11) 0.0490(12) 0.0403(11) 0.0004(9) 0.0147(9) 0.0030(9)
C24 0.0485(12) 0.0438(12) 0.0514(12) 0.0079(9) 0.0097(10) -0.0101(9)
C12 0.0439(11) 0.0569(13) 0.0410(11) 0.0067(10) 0.0149(9) 0.0096(10)
C11 0.0421(10) 0.0532(13) 0.0412(11) 0.0074(9) 0.0131(9) 0.0001(9)
C14 0.0527(12) 0.0430(12) 0.0568(13) 0.0019(10) 0.0200(10) -0.0028(10)
C23 0.0431(11) 0.0464(12) 0.0502(12) 0.0008(10) 0.0045(9) -0.0102(9)
C13 0.0534(13) 0.0493(13) 0.0588(14) -0.0027(10) 0.0190(11) 0.0057(10)
C32 0.0528(13) 0.0480(13) 0.0770(17) 0.0088(12) 0.0199(12) 0.0002(10)
C16 0.0926(19) 0.0538(14) 0.0402(12) -0.0042(10) 0.0144(12) -0.0183(13)
C27 0.0679(15) 0.0440(13) 0.0602(14) -0.0094(11) 0.0166(12) 0.0063(11)
C9 0.0683(16) 0.0516(14) 0.0761(17) -0.0010(12) 0.0303(14) -0.0138(12)
C28 0.102(3) 0.0585(18) 0.150(3) 0.004(2) 0.071(3) 0.0214(17)
C31 0.0692(18) 0.092(2) 0.099(2) -0.0002(19) 0.0113(17) -0.0152(16)
C29 0.078(3) 0.088(3) 0.081(3) -0.006(2) 0.038(2) 0.011(2)
C30 0.067(2) 0.112(3) 0.242(6) -0.030(3) 0.073(3) -0.005(2)
C0AA 0.055(6) 0.056(6) 0.084(8) -0.006(5) 0.021(5) 0.004(5)

loop_
_atom_type_symbol
_atom_type_description
_atom_type_scat_dispersion_real
_atom_type_scat_dispersion_imag
_atom_type_scat_source
C C 0.0033 0.0016 'International Tables Vol C Tables 4.2.6.8 and 6.1.1.4'
H H 0.0000 0.0000 'International Tables Vol C Tables 4.2.6.8 and 6.1.1.4'
N N 0.0061 0.0033 'International Tables Vol C Tables 4.2.6.8 and 6.1.1.4'
O O 0.0106 0.0060 'International Tables Vol C Tables 4.2.6.8 and 6.1.1.4'

loop_
_geom_angle_atom_site_label_1
_geom_angle_atom_site_label_2
_geom_angle_atom_site_label_3
_geom_angle
_geom_angle_site_symmetry_1
_geom_angle_site_symmetry_3
_geom_angle_publ_flag
C22 O5 C25 117.82(16) . . ?
C1 O1 H1 109.5 . . ?
C12 O4 H4 109.5 . . ?
C26 N2 H2 105.5 . . ?
C26 N2 C32 113.78(16) . . ?
C32 N2 H2 105.5 . . ?
C27 N2 H2 105.5 . . ?
C27 N2 C26 111.27(17) . . ?
C27 N2 C32 114.38(18) . . ?
C15 N1 C18 121.36(17) . . ?
C15 N1 C7 107.50(16) . . ?
C7 N1 C18 124.99(17) . . ?
C3 C4 C7 121.36(19) . . ?
C5 C4 C3 117.33(19) . . ?
C5 C4 C7 121.30(18) . . ?
O5 C22 C21 125.01(18) . . ?
O5 C22 C23 115.27(18) . . ?
C23 C22 C21 119.71(19) . . ?
C15 C10 C8 107.33(18) . . ?
C15 C10 C11 119.1(2) . . ?
C11 C10 C8 133.5(2) . . ?
C20 C19 C18 119.86(17) . . ?
C20 C19 C24 117.71(19) . . ?
C24 C19 C18 122.42(18) . . ?
C22 C21 H21 120.3 . . ?
C22 C21 C20 119.43(19) . . ?
C20 C21 H21 120.3 . . ?
O3 C17 O2 126.0(2) . . ?
O3 C17 C16 117.4(2) . . ?
O2 C17 C16 116.65(19) . . ?
O5 C25 H25A 110.0 . . ?
O5 C25 H25B 110.0 . . ?
O5 C25 C26 108.58(17) . . ?
H25A C25 H25B 108.4 . . ?
C26 C25 H25A 110.0 . . ?
C26 C25 H25B 110.0 . . ?
N1 C18 C19 113.62(16) . . ?
N1 C18 H18A 108.8 . . ?
N1 C18 H18B 108.8 . . ?
C19 C18 H18A 108.8 . . ?
C19 C18 H18B 108.8 . . ?
H18A C18 H18B 107.7 . . ?
C4 C3 H3 119.3 . . ?
C2 C3 C4 121.31(19) . . ?
C2 C3 H3 119.3 . . ?
C3 C2 H2A 120.0 . . ?
C3 C2 C1 120.09(19) . . ?
C1 C2 H2A 120.0 . . ?
O1 C1 C2 117.53(18) . . ?
O1 C1 C6 122.76(19) . . ?
C2 C1 C6 119.71(19) . . ?
N1 C15 C10 108.29(18) . . ?
C14 C15 N1 129.78(19) . . ?
C14 C15 C10 121.87(19) . . ?
C19 C20 C21 121.86(19) . . ?
C19 C20 H20 119.1 . . ?
C21 C20 H20 119.1 . . ?
C10 C8 C9 125.8(2) . . ?
C7 C8 C10 106.84(18) . . ?
C7 C8 C9 127.1(2) . . ?
N1 C7 C4 120.57(17) . . ?
C8 C7 N1 110.03(18) . . ?
C8 C7 C4 129.30(19) . . ?
C4 C5 H5 119.2 . . ?
C6 C5 C4 121.69(19) . . ?
C6 C5 H5 119.2 . . ?
C1 C6 H6 120.1 . . ?
C5 C6 C1 119.83(19) . . ?
C5 C6 H6 120.1 . . ?
N2 C26 C25 116.84(17) . . ?
N2 C26 H26A 108.1 . . ?
N2 C26 H26B 108.1 . . ?
C25 C26 H26A 108.1 . . ?
C25 C26 H26B 108.1 . . ?
H26A C26 H26B 107.3 . . ?
C19 C24 H24 119.4 . . ?
C19 C24 C23 121.13(19) . . ?
C23 C24 H24 119.4 . . ?
O4 C12 C11 118.5(2) . . ?
O4 C12 C13 120.9(2) . . ?
C11 C12 C13 120.6(2) . . ?
C10 C11 H11 120.4 . . ?
C12 C11 C10 119.2(2) . . ?
C12 C11 H11 120.4 . . ?
C15 C14 H14 120.9 . . ?
C15 C14 C13 118.2(2) . . ?
C13 C14 H14 120.9 . . ?
C22 C23 C24 120.17(19) . . ?
C22 C23 H23 119.9 . . ?
C24 C23 H23 119.9 . . ?
C12 C13 H13 119.5 . . ?
C14 C13 C12 121.0(2) . . ?
C14 C13 H13 119.5 . . ?
N2 C32 H32A 108.7 . . ?
N2 C32 H32B 108.7 . . ?
H32A C32 H32B 107.6 . . ?
C31 C32 N2 114.3(2) . . ?
C31 C32 H32A 108.7 . . ?
C31 C32 H32B 108.7 . . ?
C17 C16 H16A 109.5 . . ?
C17 C16 H16B 109.5 . . ?
C17 C16 H16C 109.5 . . ?
H16A C16 H16B 109.5 . . ?
H16A C16 H16C 109.5 . . ?
H16B C16 H16C 109.5 . . ?
N2 C27 H27A 108.2 . . ?
N2 C27 H27B 108.2 . . ?
H27A C27 H27B 107.3 . . ?
C28 C27 N2 116.4(2) . . ?
C28 C27 H27A 108.2 . . ?
C28 C27 H27B 108.2 . . ?
C8 C9 H9A 109.5 . . ?
C8 C9 H9B 109.5 . . ?
C8 C9 H9C 109.5 . . ?
H9A C9 H9B 109.5 . . ?
H9A C9 H9C 109.5 . . ?
H9B C9 H9C 109.5 . . ?
C27 C28 H28A 106.6 . . ?
C27 C28 H28B 106.6 . . ?
C27 C28 H28C 103.6 . . ?
C27 C28 H28D 103.6 . . ?
H28A C28 H28B 106.6 . . ?
H28C C28 H28D 105.3 . . ?
C29 C28 C27 122.9(3) . . ?
C29 C28 H28A 106.6 . . ?
C29 C28 H28B 106.6 . . ?
C0AA C28 C27 134.4(6) . . ?
C0AA C28 H28C 103.6 . . ?
C0AA C28 H28D 103.6 . . ?
C32 C31 H31A 108.0 . . ?
C32 C31 H31B 108.0 . . ?
C32 C31 C30 117.0(3) . . ?
H31A C31 H31B 107.3 . . ?
C30 C31 H31A 108.0 . . ?
C30 C31 H31B 108.0 . . ?
C28 C29 H29A 108.7 . . ?
C28 C29 H29B 108.7 . . ?
C28 C29 C30 114.4(4) . . ?
H29A C29 H29B 107.6 . . ?
C30 C29 H29A 108.7 . . ?
C30 C29 H29B 108.7 . . ?
C31 C30 H30A 106.8 . . ?
C31 C30 H30B 106.8 . . ?
C31 C30 H30C 111.8 . . ?
C31 C30 H30D 111.8 . . ?
C31 C30 C0AA 100.1(5) . . ?
C29 C30 C31 122.2(3) . . ?
C29 C30 H30A 106.8 . . ?
C29 C30 H30B 106.8 . . ?
H30A C30 H30B 106.6 . . ?
H30C C30 H30D 109.5 . . ?
C0AA C30 H30C 111.8 . . ?
C0AA C30 H30D 111.8 . . ?
C28 C0AA C30 116.8(9) . . ?
C28 C0AA H0AA 108.1 . . ?
C28 C0AA H0AB 108.1 . . ?
C30 C0AA H0AA 108.1 . . ?
C30 C0AA H0AB 108.1 . . ?
H0AA C0AA H0AB 107.3 . . ?

loop_
_geom_bond_atom_site_label_1
_geom_bond_atom_site_label_2
_geom_bond_distance
_geom_bond_site_symmetry_2
_geom_bond_publ_flag
O5 C22 1.375(2) . ?
O5 C25 1.421(2) . ?
O3 C17 1.243(3) . ?
O1 H1 0.8200 . ?
O1 C1 1.360(2) . ?
O4 H4 0.8200 . ?
O4 C12 1.369(2) . ?
O2 C17 1.256(3) . ?
N2 H2 0.9800 . ?
N2 C26 1.501(3) . ?
N2 C32 1.502(3) . ?
N2 C27 1.495(3) . ?
N1 C18 1.460(2) . ?
N1 C15 1.393(3) . ?
N1 C7 1.397(3) . ?
C4 C3 1.397(3) . ?
C4 C7 1.473(3) . ?
C4 C5 1.390(3) . ?
C22 C21 1.379(3) . ?
C22 C23 1.378(3) . ?
C10 C15 1.403(3) . ?
C10 C8 1.435(3) . ?
C10 C11 1.406(3) . ?
C19 C18 1.517(3) . ?
C19 C20 1.381(3) . ?
C19 C24 1.385(3) . ?
C21 H21 0.9300 . ?
C21 C20 1.388(3) . ?
C17 C16 1.498(3) . ?
C25 H25A 0.9700 . ?
C25 H25B 0.9700 . ?
C25 C26 1.505(3) . ?
C18 H18A 0.9700 . ?
C18 H18B 0.9700 . ?
C3 H3 0.9300 . ?
C3 C2 1.379(3) . ?
C2 H2A 0.9300 . ?
C2 C1 1.381(3) . ?
C1 C6 1.382(3) . ?
C15 C14 1.383(3) . ?
C20 H20 0.9300 . ?
C8 C7 1.371(3) . ?
C8 C9 1.499(3) . ?
C5 H5 0.9300 . ?
C5 C6 1.379(3) . ?
C6 H6 0.9300 . ?
C26 H26A 0.9700 . ?
C26 H26B 0.9700 . ?
C24 H24 0.9300 . ?
C24 C23 1.386(3) . ?
C12 C11 1.376(3) . ?
C12 C13 1.404(3) . ?
C11 H11 0.9300 . ?
C14 H14 0.9300 . ?
C14 C13 1.383(3) . ?
C23 H23 0.9300 . ?
C13 H13 0.9300 . ?
C32 H32A 0.9700 . ?
C32 H32B 0.9700 . ?
C32 C31 1.477(4) . ?
C16 H16A 0.9600 . ?
C16 H16B 0.9600 . ?
C16 H16C 0.9600 . ?
C27 H27A 0.9700 . ?
C27 H27B 0.9700 . ?
C27 C28 1.478(4) . ?
C9 H9A 0.9600 . ?
C9 H9B 0.9600 . ?
C9 H9C 0.9600 . ?
C28 H28A 0.9700 . ?
C28 H28B 0.9700 . ?
C28 H28C 0.9700 . ?
C28 H28D 0.9700 . ?
C28 C29 1.469(5) . ?
C28 C0AA 1.203(11) . ?
C31 H31A 0.9700 . ?
C31 H31B 0.9700 . ?
C31 C30 1.504(5) . ?
C29 H29A 0.9700 . ?
C29 H29B 0.9700 . ?
C29 C30 1.478(6) . ?
C30 H30A 0.9700 . ?
C30 H30B 0.9700 . ?
C30 H30C 0.9700 . ?
C30 H30D 0.9700 . ?
C30 C0AA 1.690(12) . ?
C0AA H0AA 0.9700 . ?
C0AA H0AB 0.9700 . ?
